data_7050253
loop_
_publ_author_name
'Drew, Michael G. B.'
'Hill, Clement'
'Hudson, Michael J.'
'Iveson, Peter B.'
'Madic, Charles'
'Vaillant, Ludovic'
'Youngs, Tristan G. A.'

_publ_section_title
;
 Separation of lanthanides and actinides(iii) using tridentate
 benzimidazole, benzoxazole and benzothiazole ligands
;
_journal_issue 4
_journal_name_full 'New Journal of Chemistry'
_journal_page_first 462
_journal_paper_doi 10.1039/b314321j
_journal_volume 28
_journal_year 2004
_chemical_formula_sum 'C19 H18 La N6 O14.5'
_chemical_formula_weight 700.28
_chemical_name_systematic
;
?
;
_space_group_IT_number 15
_symmetry_cell_setting monoclinic
_symmetry_space_group_name_Hall '-C 2yc'
_symmetry_space_group_name_H-M 'C 1 2/c 1'
_atom_sites_solution_hydrogens geom
_atom_sites_solution_primary direct
_atom_sites_solution_secondary difmap
_audit_creation_method SHELXL-97
_cell_angle_alpha 90.00
_cell_angle_beta 128.805(10)
_cell_angle_gamma 90.00
_cell_formula_units_Z 8
_cell_length_a 33.77(4)
_cell_length_b 8.900(14)
_cell_length_c 21.83(3)
_cell_measurement_temperature 293(2)
_cell_volume 5113(12)
_computing_cell_refinement XDS
_computing_data_collection 'XDS (Kabsch, 1991)'
_computing_data_reduction XDS
_computing_molecular_graphics PLATON(Spek,1994)
_computing_structure_refinement 'SHELXL-93 (Sheldrick, 1993)'
_computing_structure_solution 'SHELXS-86 (Sheldrick, 1990)'
_diffrn_ambient_temperature 293(2)
_diffrn_measurement_device 'Marresearch Image Plate'
_diffrn_measurement_method '95 frames at 2 intervals, counting time 2 min.'
_diffrn_radiation_monochromator graphite
_diffrn_radiation_source 'fine-focus sealed tube'
_diffrn_radiation_type MoK\a
_diffrn_radiation_wavelength 0.71073
_diffrn_reflns_av_R_equivalents 0.0929
_diffrn_reflns_av_sigmaI/netI 0.0839
_diffrn_reflns_limit_h_max 41
_diffrn_reflns_limit_h_min 0
_diffrn_reflns_limit_k_max 9
_diffrn_reflns_limit_k_min -9
_diffrn_reflns_limit_l_max 20
_diffrn_reflns_limit_l_min -23
_diffrn_reflns_number 6052
_diffrn_reflns_theta_max 26.11
_diffrn_reflns_theta_min 2.39
_exptl_absorpt_coefficient_mu 1.755
_exptl_absorpt_correction_T_max 1.000
_exptl_absorpt_correction_T_min 0.192
_exptl_absorpt_correction_type DIFABS
_exptl_crystal_density_diffrn 1.815
_exptl_crystal_density_method 'not measured'
_exptl_crystal_F_000 2756
_refine_diff_density_max 1.544
_refine_diff_density_min -0.545
_refine_diff_density_rms 0.128
_refine_ls_extinction_method none
_refine_ls_goodness_of_fit_ref 1.069
_refine_ls_hydrogen_treatment mixed
_refine_ls_matrix_type full
_refine_ls_number_parameters 358
_refine_ls_number_reflns 3612
_refine_ls_number_restraints 0
_refine_ls_restrained_S_all 1.069
_refine_ls_R_factor_all 0.1242
_refine_ls_R_factor_gt 0.0784
_refine_ls_shift/su_max 0.283
_refine_ls_shift/su_mean 0.027
_refine_ls_structure_factor_coef Fsqd
_refine_ls_weighting_details 'w=1/[\s^2^(Fo^2^)+(0.1240P)^2^+23.4505P] where P=(Fo^2^+2Fc^2^)/3'
_refine_ls_weighting_scheme calc
_refine_ls_wR_factor_gt 0.2119
_refine_ls_wR_factor_ref 0.2361
_reflns_number_gt 2251
_reflns_number_total 3612
_reflns_threshold_expression >2sigma(I)
_cod_data_source_file b314321j.txt
_cod_data_source_block La-1
_cod_depositor_comments
;
The following automatic conversions were performed:

'_refine_ls_weighting_scheme' value 'calc
w=1/[\s^2^(Fo^2^)+(0.1240P)^2^+23.4505P] where P=(Fo^2^+2Fc^2^)/3'
was changed to 'calc'. New tag '_refine_ls_weighting_details' was
created. The value of the new tag was set to
'w=1/[\s^2^(Fo^2^)+(0.1240P)^2^+23.4505P] where P=(Fo^2^+2Fc^2^)/3'.

Automatic conversion script
Id: cif_fix_values 3143 2015-03-26 13:38:13Z robertas 
;
_cod_original_cell_volume 5113(13)
_cod_original_sg_symbol_H-M C2/c
_cod_original_formula_sum 'C19 H18 La N6 O14.50'
_cod_database_code 7050253

loop_
_symmetry_equiv_pos_as_xyz
'x, y, z'
'x, -y, z+1/2'
'x+1/2, y+1/2, z'
'x+1/2, -y+1/2, z+1/2'
'-x, -y, -z'
'-x, y, -z-1/2'
'-x+1/2, -y+1/2, -z'
'-x+1/2, y+1/2, -z-1/2'

loop_
_atom_site_label
_atom_site_type_symbol
_atom_site_fract_x
_atom_site_fract_y
_atom_site_fract_z
_atom_site_U_iso_or_equiv
_atom_site_adp_type
_atom_site_occupancy
_atom_site_calc_flag
_atom_site_refinement_flags
_atom_site_disorder_assembly
_atom_site_disorder_group
La1 La 0.18890(3) 0.65945(8) 0.29080(5) 0.0628(4) Uani 1 d . . .
N43 N 0.1540(6) 0.6640(13) 0.3959(8) 0.080(3) Uani 1 d . . .
O41 O 0.1267(4) 0.7019(12) 0.3256(7) 0.089(3) Uani 1 d . . .
O44 O 0.1358(5) 0.6484(12) 0.4291(8) 0.103(4) Uani 1 d . . .
O42 O 0.2004(4) 0.6335(11) 0.4277(7) 0.086(3) Uani 1 d . . .
N53 N 0.1750(4) 0.5294(14) 0.1488(7) 0.067(3) Uani 1 d . . .
O51 O 0.1608(4) 0.6614(10) 0.1466(6) 0.073(3) Uani 1 d . . .
O52 O 0.1903(4) 0.4483(10) 0.2108(6) 0.076(3) Uani 1 d . . .
O54 O 0.1726(4) 0.4755(11) 0.0952(6) 0.080(3) Uani 1 d . . .
N63 N 0.1516(4) 0.9720(13) 0.2111(7) 0.065(3) Uani 1 d . . .
O62 O 0.1977(4) 0.9374(10) 0.2427(6) 0.076(3) Uani 1 d . . .
O64 O 0.1372(4) 1.0960(13) 0.1808(7) 0.092(3) Uani 1 d . . .
O61 O 0.1285(3) 0.8870(9) 0.2215(5) 0.065(2) Uani 1 d . . .
N11 N 0.1570(4) 0.3851(12) 0.3025(7) 0.064(3) Uani 1 d . . .
C12 C 0.1048(6) 0.3502(14) 0.2548(9) 0.068(4) Uani 1 d . . .
C13 C 0.0868(5) 0.2177(15) 0.2606(9) 0.074(4) Uani 1 d . . .
H13 H 0.0521 0.1968 0.2268 0.088 Uiso 1 calc R . .
C14 C 0.1224(6) 0.1120(16) 0.3200(9) 0.077(4) Uani 1 d . . .
H14 H 0.1119 0.0225 0.3277 0.092 Uiso 1 calc R . .
C15 C 0.1735(6) 0.1505(16) 0.3654(10) 0.085(5) Uani 1 d . . .
H15 H 0.1974 0.0839 0.4043 0.101 Uiso 1 calc R . .
C16 C 0.1905(5) 0.2799(15) 0.3561(8) 0.063(3) Uani 1 d . . .
N21 N 0.2613(4) 0.4486(11) 0.3959(6) 0.063(3) Uani 1 d . . .
O23 O 0.2800(4) 0.2212(11) 0.4522(6) 0.077(3) Uani 1 d . . .
C22 C 0.2427(5) 0.3161(15) 0.4012(8) 0.067(4) Uani 1 d . . .
C24 C 0.3240(5) 0.2948(15) 0.4823(7) 0.061(3) Uani 1 d . . .
C25 C 0.3740(6) 0.2361(18) 0.5380(8) 0.078(4) Uani 1 d . . .
H25 H 0.3795 0.1386 0.5572 0.093 Uiso 1 calc R . .
C26 C 0.4127(6) 0.3280(18) 0.5616(12) 0.098(6) Uani 1 d . . .
H26 H 0.4458 0.2941 0.5993 0.117 Uiso 1 calc R . .
C27 C 0.4044(6) 0.480(2) 0.5299(9) 0.092(5) Uani 1 d . . .
H27 H 0.4319 0.5420 0.5474 0.110 Uiso 1 calc R . .
C28 C 0.3537(5) 0.5312(16) 0.4717(9) 0.073(4) Uani 1 d . . .
H28 H 0.3472 0.6269 0.4501 0.088 Uiso 1 calc R . .
N31 N 0.0892(4) 0.5702(12) 0.1757(7) 0.065(3) Uani 1 d . . .
C29 C 0.3144(5) 0.4338(15) 0.4484(9) 0.068(4) Uani 1 d . . .
C34 C 0.0029(5) 0.5490(14) 0.0884(8) 0.064(3) Uani 1 d . . .
C35 C -0.0484(6) 0.5694(16) 0.0242(9) 0.080(4) Uani 1 d . . .
H35 H -0.0744 0.5087 0.0139 0.096 Uiso 1 calc R . .
C36 C -0.0565(5) 0.6940(16) -0.0239(9) 0.075(4) Uani 1 d . . .
H36 H -0.0893 0.7197 -0.0676 0.090 Uiso 1 calc R . .
C37 C -0.0151(5) 0.7765(15) -0.0049(9) 0.069(4) Uani 1 d . . .
H37 H -0.0210 0.8540 -0.0384 0.083 Uiso 1 calc R . .
C38 C 0.0319(5) 0.7503(16) 0.0577(9) 0.075(4) Uani 1 d . . .
H38 H 0.0576 0.8129 0.0683 0.090 Uiso 1 calc R . .
C39 C 0.0443(5) 0.6342(15) 0.1080(8) 0.064(3) Uani 1 d . . .
C32 C 0.0740(5) 0.4529(15) 0.1923(8) 0.063(3) Uani 1 d . . .
O33 O 0.0213(4) 0.4330(11) 0.1426(6) 0.084(3) Uani 1 d . . .
O100 O 0.2526(4) 0.8363(10) 0.4062(6) 0.084(3) Uani 1 d . . .
O200 O 0.2646(3) 0.6795(9) 0.2931(6) 0.073(3) Uani 1 d . . .
O300 O 0.0000 -0.004(4) 0.2500 0.198(11) Uiso 1 d S . .
O400 O 0.0000 -0.132(4) 0.2500 0.217(13) Uiso 1 d S . .
O500 O 0.0000 0.690(4) 0.2500 0.225(13) Uiso 1 d S . .

loop_
_atom_site_aniso_label
_atom_site_aniso_U_11
_atom_site_aniso_U_22
_atom_site_aniso_U_33
_atom_site_aniso_U_23
_atom_site_aniso_U_13
_atom_site_aniso_U_12
La1 0.0718(6) 0.0499(6) 0.0766(6) 0.0009(4) 0.0513(5) 0.0007(4)
N43 0.093(10) 0.075(9) 0.081(9) 0.014(7) 0.059(8) 0.011(7)
O41 0.100(8) 0.085(7) 0.100(8) 0.006(6) 0.072(7) 0.020(6)
O44 0.115(9) 0.106(9) 0.118(10) 0.000(7) 0.089(8) -0.004(6)
O42 0.093(8) 0.086(7) 0.091(7) 0.009(6) 0.063(6) 0.007(6)
N53 0.078(8) 0.062(9) 0.069(8) -0.017(7) 0.050(6) -0.009(6)
O51 0.084(7) 0.050(6) 0.093(7) 0.004(5) 0.060(6) 0.004(4)
O52 0.080(6) 0.079(7) 0.080(7) 0.001(5) 0.055(5) 0.006(5)
O54 0.093(7) 0.083(7) 0.073(6) -0.006(5) 0.058(5) 0.010(5)
N63 0.064(7) 0.047(7) 0.083(8) -0.007(6) 0.044(6) -0.019(6)
O62 0.068(6) 0.074(7) 0.088(7) 0.000(5) 0.050(5) -0.007(5)
O64 0.107(8) 0.066(7) 0.127(9) 0.023(7) 0.085(7) 0.019(6)
O61 0.084(6) 0.048(5) 0.081(6) 0.001(4) 0.060(5) -0.007(4)
N11 0.065(7) 0.061(7) 0.083(7) -0.004(6) 0.055(6) -0.007(5)
C12 0.088(10) 0.046(9) 0.086(10) -0.002(7) 0.063(8) 0.000(7)
C13 0.078(9) 0.042(8) 0.103(11) 0.000(7) 0.058(8) 0.004(7)
C14 0.087(11) 0.055(9) 0.091(11) 0.002(8) 0.058(9) -0.006(7)
C15 0.097(12) 0.072(11) 0.100(11) 0.030(8) 0.069(10) 0.022(8)
C16 0.086(10) 0.046(8) 0.072(9) 0.011(7) 0.056(8) 0.011(7)
N21 0.080(8) 0.045(7) 0.069(7) -0.008(5) 0.049(6) 0.001(5)
O23 0.075(7) 0.074(6) 0.080(6) 0.007(5) 0.047(5) 0.012(5)
C22 0.065(9) 0.053(9) 0.080(9) -0.001(7) 0.044(7) 0.003(7)
C24 0.055(8) 0.057(9) 0.064(8) -0.021(7) 0.034(6) -0.006(6)
C25 0.100(12) 0.080(11) 0.063(8) 0.014(8) 0.056(8) 0.013(9)
C26 0.062(9) 0.086(12) 0.149(16) 0.011(11) 0.068(10) 0.018(8)
C27 0.078(11) 0.100(13) 0.086(11) 0.013(9) 0.046(9) -0.004(9)
C28 0.067(9) 0.066(9) 0.081(9) -0.005(7) 0.044(8) -0.003(7)
N31 0.074(7) 0.054(7) 0.079(8) 0.001(6) 0.055(6) -0.004(5)
C29 0.068(9) 0.050(9) 0.096(11) 0.001(7) 0.057(8) 0.003(6)
C34 0.078(10) 0.048(8) 0.071(9) 0.002(7) 0.050(8) 0.006(6)
C35 0.090(11) 0.058(10) 0.085(10) -0.002(8) 0.051(9) 0.002(7)
C36 0.052(8) 0.079(10) 0.082(10) 0.004(8) 0.036(7) 0.008(7)
C37 0.086(11) 0.045(8) 0.088(10) 0.016(7) 0.059(9) 0.008(7)
C38 0.063(9) 0.063(10) 0.090(10) 0.008(8) 0.043(8) -0.008(7)
C39 0.051(7) 0.068(9) 0.072(9) -0.002(7) 0.037(7) -0.006(6)
C32 0.056(8) 0.066(9) 0.070(9) -0.015(7) 0.041(7) -0.010(6)
O33 0.082(7) 0.079(7) 0.094(7) -0.004(6) 0.056(6) -0.010(5)
O100 0.086(7) 0.077(7) 0.096(7) -0.017(5) 0.060(6) -0.007(5)
O200 0.077(6) 0.060(6) 0.095(7) -0.013(5) 0.061(5) -0.006(4)

loop_
_atom_type_symbol
_atom_type_description
_atom_type_scat_dispersion_real
_atom_type_scat_dispersion_imag
_atom_type_scat_source
C C 0.0033 0.0016 'International Tables Vol C Tables 4.2.6.8 and 6.1.1.4'
H H 0.0000 0.0000 'International Tables Vol C Tables 4.2.6.8 and 6.1.1.4'
N N 0.0061 0.0033 'International Tables Vol C Tables 4.2.6.8 and 6.1.1.4'
O O 0.0106 0.0060 'International Tables Vol C Tables 4.2.6.8 and 6.1.1.4'
La La -0.2871 2.4523 'International Tables Vol C Tables 4.2.6.8 and 6.1.1.4'

loop_
_geom_angle_atom_site_label_1
_geom_angle_atom_site_label_2
_geom_angle_atom_site_label_3
_geom_angle
_geom_angle_site_symmetry_1
_geom_angle_site_symmetry_3
_geom_angle_publ_flag
O200 La1 O100 74.0(3) . . ?
O200 La1 O61 111.9(3) . . ?
O100 La1 O61 87.9(3) . . ?
O200 La1 O52 67.6(3) . . ?
O100 La1 O52 138.2(3) . . ?
O61 La1 O52 121.0(3) . . ?
O200 La1 O51 68.3(3) . . ?
O100 La1 O51 127.8(3) . . ?
O61 La1 O51 74.7(3) . . ?
O52 La1 O51 49.4(3) . . ?
O200 La1 O41 161.6(3) . . ?
O100 La1 O41 87.6(4) . . ?
O61 La1 O41 65.4(3) . . ?
O52 La1 O41 130.2(3) . . ?
O51 La1 O41 125.1(3) . . ?
O200 La1 N11 120.7(3) . . ?
O100 La1 N11 126.0(4) . . ?
O61 La1 N11 122.7(3) . . ?
O52 La1 N11 65.8(3) . . ?
O51 La1 N11 104.2(3) . . ?
O41 La1 N11 71.1(3) . . ?
O200 La1 O42 121.8(3) . . ?
O100 La1 O42 62.0(3) . . ?
O61 La1 O42 102.9(3) . . ?
O52 La1 O42 128.2(3) . . ?
O51 La1 O42 169.2(3) . . ?
O41 La1 O42 46.3(3) . . ?
N11 La1 O42 67.9(3) . . ?
O200 La1 N31 132.6(3) . . ?
O100 La1 N31 148.9(3) . . ?
O61 La1 N31 68.3(3) . . ?
O52 La1 N31 72.9(3) . . ?
O51 La1 N31 66.3(3) . . ?
O41 La1 N31 64.7(4) . . ?
N11 La1 N31 60.3(3) . . ?
O42 La1 N31 102.9(3) . . ?
O200 La1 O62 66.3(3) . . ?
O100 La1 O62 66.7(3) . . ?
O61 La1 O62 46.6(3) . . ?
O52 La1 O62 109.9(3) . . ?
O51 La1 O62 65.8(3) . . ?
O41 La1 O62 105.7(3) . . ?
N11 La1 O62 165.8(3) . . ?
O42 La1 O62 120.4(3) . . ?
N31 La1 O62 105.7(3) . . ?
O200 La1 N21 71.1(3) . . ?
O100 La1 N21 80.9(3) . . ?
O61 La1 N21 167.1(3) . . ?
O52 La1 N21 71.8(3) . . ?
O51 La1 N21 117.3(3) . . ?
O41 La1 N21 107.6(3) . . ?
N11 La1 N21 61.1(3) . . ?
O42 La1 N21 66.3(3) . . ?
N31 La1 N21 119.7(3) . . ?
O62 La1 N21 131.8(3) . . ?
O41 N43 O44 120.4(15) . . ?
O41 N43 O42 115.8(13) . . ?
O44 N43 O42 123.6(14) . . ?
N43 O41 La1 101.9(9) . . ?
N43 O42 La1 95.7(8) . . ?
O54 N53 O51 122.5(13) . . ?
O54 N53 O52 121.1(12) . . ?
O51 N53 O52 116.3(11) . . ?
N53 O51 La1 96.0(8) . . ?
N53 O52 La1 97.7(7) . . ?
O64 N63 O61 125.8(12) . . ?
O64 N63 O62 116.4(10) . . ?
O61 N63 O62 117.2(11) . . ?
N63 O62 La1 92.0(7) . . ?
N63 O61 La1 103.7(8) . . ?
C16 N11 C12 117.5(11) . . ?
C16 N11 La1 121.8(8) . . ?
C12 N11 La1 120.6(8) . . ?
C13 C12 C32 123.0(13) . . ?
C13 C12 N11 123.0(12) . . ?
C32 C12 N11 113.2(11) . . ?
C12 C13 C14 118.6(13) . . ?
C15 C14 C13 116.5(13) . . ?
C16 C15 C14 123.6(14) . . ?
N11 C16 C15 120.6(13) . . ?
N11 C16 C22 116.2(12) . . ?
C15 C16 C22 123.2(13) . . ?
C22 N21 C29 105.5(10) . . ?
C22 N21 La1 115.8(8) . . ?
C29 N21 La1 138.6(8) . . ?
C22 O23 C24 105.9(11) . . ?
O23 C22 N21 111.7(11) . . ?
O23 C22 C16 123.3(12) . . ?
N21 C22 C16 124.9(12) . . ?
O23 C24 C29 110.8(11) . . ?
O23 C24 C25 126.0(13) . . ?
C29 C24 C25 123.0(13) . . ?
C26 C25 C24 116.9(14) . . ?
C25 C26 C27 122.0(15) . . ?
C26 C27 C28 118.9(15) . . ?
C29 C28 C27 117.9(14) . . ?
C32 N31 C39 105.1(11) . . ?
C32 N31 La1 116.2(8) . . ?
C39 N31 La1 136.9(8) . . ?
C28 C29 C24 121.0(13) . . ?
C28 C29 N21 132.8(13) . . ?
C24 C29 N21 106.0(11) . . ?
C35 C34 C39 127.4(14) . . ?
C35 C34 O33 124.2(13) . . ?
C39 C34 O33 108.3(12) . . ?
C34 C35 C36 112.6(13) . . ?
C37 C36 C35 119.7(13) . . ?
C38 C37 C36 123.3(14) . . ?
C37 C38 C39 122.3(13) . . ?
C38 C39 C34 114.7(12) . . ?
C38 C39 N31 137.1(12) . . ?
C34 C39 N31 108.2(12) . . ?
N31 C32 C12 127.0(12) . . ?
N31 C32 O33 114.5(12) . . ?
C12 C32 O33 118.5(11) . . ?
C34 O33 C32 103.8(10) . . ?

loop_
_geom_bond_atom_site_label_1
_geom_bond_atom_site_label_2
_geom_bond_distance
_geom_bond_site_symmetry_2
_geom_bond_publ_flag
La1 O200 2.533(9) . ?
La1 O100 2.581(10) . ?
La1 O61 2.585(9) . ?
La1 O52 2.587(10) . ?
La1 O51 2.658(11) . ?
La1 O41 2.670(11) . ?
La1 N11 2.744(11) . ?
La1 O42 2.771(11) . ?
La1 N31 2.770(11) . ?
La1 O62 2.775(10) . ?
La1 N21 2.781(11) . ?
N43 O41 1.243(16) . ?
N43 O44 1.217(16) . ?
N43 O42 1.284(16) . ?
N53 O54 1.217(14) . ?
N53 O51 1.260(13) . ?
N53 O52 1.320(14) . ?
N63 O64 1.220(13) . ?
N63 O61 1.205(12) . ?
N63 O62 1.284(13) . ?
N11 C16 1.366(16) . ?
N11 C12 1.410(17) . ?
C12 C13 1.370(18) . ?
C12 C32 1.414(18) . ?
C13 C14 1.43(2) . ?
C14 C15 1.39(2) . ?
C15 C16 1.358(18) . ?
C16 C22 1.416(18) . ?
N21 C22 1.376(16) . ?
N21 C29 1.402(16) . ?
O23 C22 1.335(15) . ?
O23 C24 1.358(14) . ?
C24 C29 1.373(18) . ?
C24 C25 1.423(19) . ?
C25 C26 1.34(2) . ?
C26 C27 1.47(2) . ?
C27 C28 1.424(19) . ?
C28 C29 1.389(18) . ?
N31 C32 1.311(16) . ?
N31 C39 1.414(16) . ?
C34 C35 1.398(19) . ?
C34 C39 1.403(17) . ?
C34 O33 1.388(15) . ?
C35 C36 1.43(2) . ?
C36 C37 1.393(18) . ?
C37 C38 1.312(17) . ?
C38 C39 1.369(19) . ?
C32 O33 1.399(15) . ?
